data_7041522
loop_
_publ_author_name
'Danopoulos, Andreas A.'
'Braunstein, Pierre'
'Monakhov, Kirill Yu'
'van Leusen, Jan'
'K\"ogerler, Paul'
'Cl\'emancey, Martin'
'Latour, Jean-Marc'
'Benayad, Anass'
'Tromp, Moniek'
'Rezabal, Elixabete'
'Frison, Gilles'

_publ_section_title
;
 Heteroleptic, two-coordinate [M(NHC){N(SiMe3)2}] (M = Co, Fe) complexes:
 synthesis, reactivity and magnetism rationalized by an unexpected metal
 oxidation state.
;
_journal_issue 4
_journal_name_full 'Dalton transactions (Cambridge, England : 2003)'
_journal_page_first 1163
_journal_page_last 1171
_journal_paper_doi 10.1039/c6dt03565e
_journal_volume 46
_journal_year 2017
_chemical_formula_moiety 'C33 H54 Fe N3 Si2'
_chemical_formula_sum 'C33 H54 Fe N3 Si2'
_chemical_formula_weight 604.82
_chemical_name_systematic
;
 ?
;
_space_group_crystal_system monoclinic
_space_group_IT_number 14
_space_group_name_Hall '-P 2ybc'
_space_group_name_H-M_alt 'P 1 21/c 1'
_symmetry_space_group_name_Hall '-P 2ybc'
_symmetry_space_group_name_H-M 'P 1 21/c 1'
_atom_sites_solution_hydrogens geom
_atom_sites_solution_primary direct
_atom_sites_solution_secondary difmap
_audit_creation_method SHELXL-2013
_audit_update_record
;
2016-03-17 deposited with the CCDC.
2016-12-21 downloaded from the CCDC.
;
_cell_angle_alpha 90
_cell_angle_beta 108.821(11)
_cell_angle_gamma 90
_cell_formula_units_Z 4
_cell_length_a 12.844(3)
_cell_length_b 13.622(3)
_cell_length_c 22.059(5)
_cell_measurement_reflns_used 9968
_cell_measurement_temperature 173(2)
_cell_measurement_theta_max 27.99
_cell_measurement_theta_min 2.46
_cell_volume 3653.1(15)
_computing_cell_refinement 'Bruker SAINT'
_computing_data_collection 'Bruker APEX2'
_computing_data_reduction 'Bruker SAINT'
_computing_molecular_graphics 'Bruker SHELXTL'
_computing_publication_material 'Bruker SHELXTL'
_computing_structure_refinement 'SHELXL-2013 (Sheldrick, 2013)'
_computing_structure_solution 'SHELXL-2013 (Sheldrick, 2013)'
_diffrn_ambient_temperature 173(2)
_diffrn_measured_fraction_theta_full 0.998
_diffrn_measured_fraction_theta_max 0.999
_diffrn_measurement_device_type 'Bruker APEX-II CCD'
_diffrn_measurement_method '\f and \w scans'
_diffrn_radiation_monochromator triumph
_diffrn_radiation_type MoK\a
_diffrn_radiation_wavelength 0.71073
_diffrn_reflns_av_R_equivalents 0.0622
_diffrn_reflns_av_unetI/netI 0.0656
_diffrn_reflns_Laue_measured_fraction_full 0.998
_diffrn_reflns_Laue_measured_fraction_max 0.999
_diffrn_reflns_limit_h_max 9
_diffrn_reflns_limit_h_min -17
_diffrn_reflns_limit_k_max 16
_diffrn_reflns_limit_k_min -18
_diffrn_reflns_limit_l_max 28
_diffrn_reflns_limit_l_min -29
_diffrn_reflns_number 34373
_diffrn_reflns_point_group_measured_fraction_full 0.998
_diffrn_reflns_point_group_measured_fraction_max 0.999
_diffrn_reflns_theta_full 25.242
_diffrn_reflns_theta_max 28.204
_diffrn_reflns_theta_min 1.495
_diffrn_source 'sealed tube'
_exptl_absorpt_coefficient_mu 0.502
_exptl_absorpt_correction_T_max 0.7457
_exptl_absorpt_correction_T_min 0.5913
_exptl_absorpt_correction_type multi-scan
_exptl_absorpt_process_details sadabs
_exptl_crystal_colour orange
_exptl_crystal_density_diffrn 1.100
_exptl_crystal_description prism
_exptl_crystal_F_000 1308
_exptl_crystal_size_max 0.450
_exptl_crystal_size_mid 0.350
_exptl_crystal_size_min 0.100
_refine_diff_density_max 2.183
_refine_diff_density_min -0.954
_refine_diff_density_rms 0.160
_refine_ls_extinction_method none
_refine_ls_goodness_of_fit_ref 1.342
_refine_ls_hydrogen_treatment constr
_refine_ls_matrix_type full
_refine_ls_number_parameters 361
_refine_ls_number_reflns 8950
_refine_ls_number_restraints 0
_refine_ls_restrained_S_all 1.342
_refine_ls_R_factor_all 0.1404
_refine_ls_R_factor_gt 0.1115
_refine_ls_shift/su_max 0.000
_refine_ls_shift/su_mean 0.000
_refine_ls_structure_factor_coef Fsqd
_refine_ls_weighting_details 'w=1/[\s^2^(Fo^2^)+(0.2000P)^2^] where P=(Fo^2^+2Fc^2^)/3'
_refine_ls_weighting_scheme calc
_refine_ls_wR_factor_gt 0.3021
_refine_ls_wR_factor_ref 0.3378
_reflns_Friedel_coverage 0.000
_reflns_number_gt 6788
_reflns_number_total 8950
_reflns_threshold_expression 'I > 2\s(I)'
_cod_data_source_file c6dt03565e2.cif
_cod_data_source_block pbad150616
_cod_depositor_comments 'Adding full bibliography for 7041522--7041525.cif.'
_cod_original_cell_volume 3653.4(15)
_cod_database_code 7041522
_shelx_space_group_comment
;
The symmetry employed for this shelxl refinement is uniquely defined
by the following loop, which should always be used as a source of
symmetry information in preference to the above space-group names.
They are only intended as comments.
;
_shelx_estimated_absorpt_t_min 0.806
_shelx_estimated_absorpt_t_max 0.952
_shelxl_version_number 2013-4

loop_
_space_group_symop_operation_xyz
'x, y, z'
'-x, y+1/2, -z+1/2'
'-x, -y, -z'
'x, -y-1/2, z-1/2'

loop_
_atom_site_label
_atom_site_type_symbol
_atom_site_fract_x
_atom_site_fract_y
_atom_site_fract_z
_atom_site_U_iso_or_equiv
_atom_site_adp_type
_atom_site_occupancy
_atom_site_site_symmetry_order
_atom_site_calc_flag
_atom_site_refinement_flags_posn
_atom_site_refinement_flags_adp
C1 C 0.7071(5) 0.7533(4) 0.1541(3) 0.0188(10) Uani 1 1 d . .
C2 C 0.6924(6) 0.7173(6) 0.0511(3) 0.0320(15) Uani 1 1 d . .
H2 H 0.7065 0.6884 0.0153 0.038 Uiso 1 1 calc R U
C3 C 0.6172(6) 0.7860(6) 0.0491(3) 0.0329(15) Uani 1 1 d . .
H3 H 0.5668 0.8144 0.0118 0.040 Uiso 1 1 calc R U
C4 C 0.8284(4) 0.6217(4) 0.1356(3) 0.0191(11) Uani 1 1 d . .
C5 C 0.7937(5) 0.5243(5) 0.1357(3) 0.0265(13) Uani 1 1 d . .
C6 C 0.8755(6) 0.4524(5) 0.1527(3) 0.0320(15) Uani 1 1 d . .
H6 H 0.8550 0.3857 0.1543 0.038 Uiso 1 1 calc R U
C7 C 0.9850(6) 0.4755(5) 0.1671(4) 0.0352(16) Uani 1 1 d . .
H7 H 1.0392 0.4254 0.1779 0.042 Uiso 1 1 calc R U
C8 C 1.0149(5) 0.5717(5) 0.1656(3) 0.0296(14) Uani 1 1 d . .
H8 H 1.0907 0.5874 0.1760 0.036 Uiso 1 1 calc R U
C9 C 0.9383(5) 0.6472(4) 0.1495(3) 0.0220(12) Uani 1 1 d . .
C10 C 0.6728(6) 0.4969(5) 0.1200(4) 0.0370(16) Uani 1 1 d . .
H10 H 0.6292 0.5585 0.1060 0.044 Uiso 1 1 calc R U
C11 C 0.6378(8) 0.4256(9) 0.0632(5) 0.067(3) Uani 1 1 d . .
H11A H 0.6683 0.3604 0.0773 0.101 Uiso 1 1 calc R U
H11B H 0.6653 0.4492 0.0292 0.101 Uiso 1 1 calc R U
H11C H 0.5573 0.4216 0.0468 0.101 Uiso 1 1 calc R U
C12 C 0.6461(9) 0.4586(12) 0.1779(5) 0.085(4) Uani 1 1 d . .
H12A H 0.6713 0.3905 0.1862 0.128 Uiso 1 1 calc R U
H12B H 0.5665 0.4613 0.1695 0.128 Uiso 1 1 calc R U
H12C H 0.6833 0.4992 0.2153 0.128 Uiso 1 1 calc R U
C13 C 0.9776(6) 0.7540(5) 0.1490(3) 0.0292(13) Uani 1 1 d . .
H13 H 0.9114 0.7967 0.1314 0.035 Uiso 1 1 calc R U
C14 C 1.0399(10) 0.7886(7) 0.2165(4) 0.057(3) Uani 1 1 d . .
H14A H 1.0069 0.7596 0.2467 0.086 Uiso 1 1 calc R U
H14B H 1.0360 0.8603 0.2184 0.086 Uiso 1 1 calc R U
H14C H 1.1170 0.7683 0.2279 0.086 Uiso 1 1 calc R U
C15 C 1.0496(8) 0.7648(6) 0.1060(4) 0.050(2) Uani 1 1 d . .
H15A H 1.1187 0.7290 0.1249 0.075 Uiso 1 1 calc R U
H15B H 1.0656 0.8344 0.1021 0.075 Uiso 1 1 calc R U
H15C H 1.0107 0.7379 0.0635 0.075 Uiso 1 1 calc R U
C16 C 0.5646(4) 0.8832(4) 0.1303(3) 0.0190(11) Uani 1 1 d . .
C17 C 0.5971(5) 0.9822(5) 0.1282(3) 0.0257(13) Uani 1 1 d . .
C18 C 0.5328(6) 1.0523(5) 0.1439(3) 0.0316(15) Uani 1 1 d . .
H18 H 0.5535 1.1193 0.1440 0.038 Uiso 1 1 calc R U
C19 C 0.4404(6) 1.0300(5) 0.1594(4) 0.0300(15) Uani 1 1 d . .
H19 H 0.3974 1.0808 0.1688 0.036 Uiso 1 1 calc R U
C20 C 0.4104(5) 0.9326(4) 0.1612(3) 0.0291(14) Uani 1 1 d . .
H20 H 0.3473 0.9172 0.1729 0.035 Uiso 1 1 calc R U
C21 C 0.4706(5) 0.8568(5) 0.1462(3) 0.0233(12) Uani 1 1 d . .
C22 C 0.6983(6) 1.0088(6) 0.1122(4) 0.0353(16) Uani 1 1 d . .
H22 H 0.7332 0.9465 0.1045 0.042 Uiso 1 1 calc R U
C23 C 0.7820(8) 1.0638(9) 0.1651(5) 0.066(2) Uani 1 1 d . .
H23A H 0.7505 1.1264 0.1726 0.099 Uiso 1 1 calc R U
H23B H 0.8474 1.0764 0.1527 0.099 Uiso 1 1 calc R U
H23C H 0.8025 1.0244 0.2044 0.099 Uiso 1 1 calc R U
C24 C 0.6697(8) 1.0717(9) 0.0498(5) 0.066(2) Uani 1 1 d . .
H24A H 0.6638 1.1410 0.0604 0.099 Uiso 1 1 calc R U
H24B H 0.5995 1.0496 0.0196 0.099 Uiso 1 1 calc R U
H24C H 0.7279 1.0641 0.0303 0.099 Uiso 1 1 calc R U
C25 C 0.4361(6) 0.7511(5) 0.1467(4) 0.0333(15) Uani 1 1 d . .
H25 H 0.5004 0.7084 0.1486 0.040 Uiso 1 1 calc R U
C26 C 0.3422(11) 0.7274(7) 0.0847(4) 0.066(3) Uani 1 1 d . .
H26A H 0.2812 0.7731 0.0800 0.099 Uiso 1 1 calc R U
H26B H 0.3168 0.6600 0.0867 0.099 Uiso 1 1 calc R U
H26C H 0.3688 0.7340 0.0480 0.099 Uiso 1 1 calc R U
C27 C 0.3990(9) 0.7271(6) 0.2040(4) 0.052(2) Uani 1 1 d . .
H27A H 0.4549 0.7494 0.2434 0.078 Uiso 1 1 calc R U
H27B H 0.3890 0.6560 0.2062 0.078 Uiso 1 1 calc R U
H27C H 0.3292 0.7604 0.1993 0.078 Uiso 1 1 calc R U
C28 C 1.0354(6) 0.7187(6) 0.4196(4) 0.0397(17) Uani 1 1 d . .
H28A H 1.0652 0.7369 0.3855 0.060 Uiso 1 1 calc R U
H28B H 1.0823 0.6683 0.4468 0.060 Uiso 1 1 calc R U
H28C H 1.0334 0.7766 0.4455 0.060 Uiso 1 1 calc R U
C29 C 0.9058(7) 0.5632(5) 0.3328(4) 0.0421(19) Uani 1 1 d . .
H29A H 0.8345 0.5302 0.3155 0.063 Uiso 1 1 calc R U
H29B H 0.9603 0.5168 0.3589 0.063 Uiso 1 1 calc R U
H29C H 0.9297 0.5868 0.2974 0.063 Uiso 1 1 calc R U
C30 C 0.8514(6) 0.6163(6) 0.4509(4) 0.0398(18) Uani 1 1 d . .
H30A H 0.8540 0.6679 0.4823 0.060 Uiso 1 1 calc R U
H30B H 0.9023 0.5634 0.4715 0.060 Uiso 1 1 calc R U
H30C H 0.7765 0.5901 0.4341 0.060 Uiso 1 1 calc R U
C31 C 0.6158(5) 0.7932(5) 0.3900(3) 0.0296(13) Uani 1 1 d . .
H31A H 0.5556 0.7829 0.3498 0.044 Uiso 1 1 calc R U
H31B H 0.5925 0.8397 0.4169 0.044 Uiso 1 1 calc R U
H31C H 0.6354 0.7305 0.4126 0.044 Uiso 1 1 calc R U
C32 C 0.8348(6) 0.9006(5) 0.4462(3) 0.0313(15) Uani 1 1 d . .
H32A H 0.8656 0.8493 0.4781 0.047 Uiso 1 1 calc R U
H32B H 0.7944 0.9481 0.4635 0.047 Uiso 1 1 calc R U
H32C H 0.8945 0.9342 0.4360 0.047 Uiso 1 1 calc R U
C33 C 0.6853(7) 0.9481(5) 0.3171(3) 0.0353(16) Uani 1 1 d . .
H33A H 0.7447 0.9764 0.3039 0.053 Uiso 1 1 calc R U
H33B H 0.6561 0.9983 0.3392 0.053 Uiso 1 1 calc R U
H33C H 0.6264 0.9251 0.2793 0.053 Uiso 1 1 calc R U
N1 N 0.7460(4) 0.6961(4) 0.1151(2) 0.0190(10) Uani 1 1 d . .
N2 N 0.6267(4) 0.8079(4) 0.1119(2) 0.0228(10) Uani 1 1 d . .
N3 N 0.8015(4) 0.7557(3) 0.3406(2) 0.0195(9) Uani 1 1 d . .
Si1 Si 0.89259(14) 0.66912(12) 0.38325(8) 0.0233(4) Uani 1 1 d . .
Si2 Si 0.73903(14) 0.84389(11) 0.37183(8) 0.0200(4) Uani 1 1 d . .
Fe1 Fe 0.75649(7) 0.75243(7) 0.25052(4) 0.0226(3) Uani 1 1 d . .

loop_
_atom_site_aniso_label
_atom_site_aniso_U_11
_atom_site_aniso_U_22
_atom_site_aniso_U_33
_atom_site_aniso_U_23
_atom_site_aniso_U_13
_atom_site_aniso_U_12
C1 0.015(2) 0.017(2) 0.025(3) 0.001(2) 0.007(2) 0.002(2)
C2 0.027(3) 0.044(4) 0.021(3) -0.001(3) 0.002(2) 0.015(3)
C3 0.028(3) 0.052(4) 0.018(3) 0.003(3) 0.005(2) 0.016(3)
C4 0.016(2) 0.023(3) 0.019(3) 0.002(2) 0.006(2) 0.003(2)
C5 0.028(3) 0.025(3) 0.028(3) -0.004(3) 0.012(3) 0.001(2)
C6 0.042(4) 0.016(3) 0.043(4) 0.004(3) 0.020(3) 0.003(3)
C7 0.038(4) 0.024(3) 0.048(4) 0.003(3) 0.020(3) 0.014(3)
C8 0.019(3) 0.026(3) 0.044(4) 0.004(3) 0.012(3) 0.008(2)
C9 0.019(3) 0.021(3) 0.026(3) 0.005(2) 0.006(2) 0.003(2)
C10 0.032(4) 0.041(4) 0.042(4) -0.005(3) 0.018(3) -0.012(3)
C11 0.052(6) 0.100(8) 0.056(5) -0.042(6) 0.025(5) -0.043(6)
C12 0.055(6) 0.154(12) 0.057(6) -0.020(7) 0.033(5) -0.050(8)
C13 0.026(3) 0.020(3) 0.041(4) 0.002(3) 0.010(3) 0.000(2)
C14 0.093(7) 0.038(4) 0.046(5) -0.012(4) 0.029(5) -0.022(5)
C15 0.048(5) 0.053(5) 0.051(5) 0.000(4) 0.020(4) -0.017(4)
C16 0.014(2) 0.022(3) 0.018(3) -0.002(2) 0.002(2) 0.004(2)
C17 0.017(3) 0.026(3) 0.029(3) 0.006(2) 0.000(2) 0.002(2)
C18 0.026(3) 0.022(3) 0.042(4) 0.003(3) 0.006(3) -0.003(3)
C19 0.025(3) 0.019(3) 0.048(4) -0.002(3) 0.015(3) 0.007(2)
C20 0.023(3) 0.022(3) 0.047(4) -0.003(3) 0.018(3) 0.001(3)
C21 0.016(3) 0.026(3) 0.026(3) -0.003(2) 0.002(2) 0.002(2)
C22 0.023(3) 0.040(4) 0.042(4) 0.009(3) 0.009(3) -0.003(3)
C23 0.037(3) 0.105(6) 0.055(4) 0.020(4) 0.014(3) -0.016(4)
C24 0.037(3) 0.105(6) 0.055(4) 0.020(4) 0.014(3) -0.016(4)
C25 0.031(3) 0.021(3) 0.048(4) -0.002(3) 0.013(3) -0.007(3)
C26 0.101(9) 0.056(5) 0.038(4) -0.016(4) 0.017(5) -0.036(6)
C27 0.080(7) 0.037(4) 0.037(4) 0.003(3) 0.015(4) -0.024(4)
C28 0.028(4) 0.043(4) 0.047(4) 0.003(3) 0.010(3) 0.004(3)
C29 0.047(4) 0.025(3) 0.052(5) -0.004(3) 0.013(4) 0.016(3)
C30 0.037(4) 0.042(4) 0.039(4) 0.019(3) 0.009(3) 0.000(3)
C31 0.024(3) 0.038(3) 0.027(3) -0.003(3) 0.010(3) 0.001(3)
C32 0.033(3) 0.031(3) 0.029(3) -0.011(3) 0.010(3) -0.001(3)
C33 0.051(4) 0.021(3) 0.035(4) 0.001(3) 0.016(3) 0.007(3)
N1 0.017(2) 0.024(2) 0.016(2) -0.0007(18) 0.0058(19) 0.0013(19)
N2 0.019(2) 0.027(2) 0.022(2) -0.004(2) 0.005(2) 0.006(2)
N3 0.025(2) 0.017(2) 0.016(2) -0.0011(19) 0.0058(19) 0.0065(19)
Si1 0.0231(8) 0.0189(7) 0.0267(8) 0.0028(6) 0.0064(7) 0.0056(6)
Si2 0.0234(8) 0.0164(7) 0.0202(7) -0.0011(6) 0.0069(6) 0.0027(6)
Fe1 0.0264(5) 0.0243(4) 0.0165(4) -0.0009(3) 0.0059(4) 0.0065(3)

loop_
_atom_type_symbol
_atom_type_description
_atom_type_scat_dispersion_real
_atom_type_scat_dispersion_imag
_atom_type_scat_source
C C 0.0033 0.0016 'International Tables Vol C Tables 4.2.6.8 and 6.1.1.4'
H H 0.0000 0.0000 'International Tables Vol C Tables 4.2.6.8 and 6.1.1.4'
N N 0.0061 0.0033 'International Tables Vol C Tables 4.2.6.8 and 6.1.1.4'
Si Si 0.0817 0.0704 'International Tables Vol C Tables 4.2.6.8 and 6.1.1.4'
Fe Fe 0.3463 0.8444 'International Tables Vol C Tables 4.2.6.8 and 6.1.1.4'

loop_
_geom_angle_atom_site_label_1
_geom_angle_atom_site_label_2
_geom_angle_atom_site_label_3
_geom_angle
N2 C1 N1 103.4(5)
N2 C1 Fe1 129.3(4)
N1 C1 Fe1 127.3(4)
C3 C2 N1 107.1(6)
C3 C2 H2 126.4
N1 C2 H2 126.4
C2 C3 N2 106.8(6)
C2 C3 H3 126.6
N2 C3 H3 126.6
C9 C4 C5 122.5(5)
C9 C4 N1 119.3(5)
C5 C4 N1 118.0(5)
C6 C5 C4 117.0(6)
C6 C5 C10 120.8(6)
C4 C5 C10 122.2(6)
C7 C6 C5 121.7(6)
C7 C6 H6 119.1
C5 C6 H6 119.1
C8 C7 C6 119.2(6)
C8 C7 H7 120.4
C6 C7 H7 120.4
C7 C8 C9 122.2(6)
C7 C8 H8 118.9
C9 C8 H8 118.9
C8 C9 C4 117.3(6)
C8 C9 C13 119.6(6)
C4 C9 C13 123.1(5)
C12 C10 C5 112.5(7)
C12 C10 C11 112.5(8)
C5 C10 C11 110.5(6)
C12 C10 H10 107.0
C5 C10 H10 107.0
C11 C10 H10 107.0
C10 C11 H11A 109.5
C10 C11 H11B 109.5
H11A C11 H11B 109.5
C10 C11 H11C 109.5
H11A C11 H11C 109.5
H11B C11 H11C 109.5
C10 C12 H12A 109.5
C10 C12 H12B 109.5
H12A C12 H12B 109.5
C10 C12 H12C 109.5
H12A C12 H12C 109.5
H12B C12 H12C 109.5
C14 C13 C15 110.2(7)
C14 C13 C9 110.9(6)
C15 C13 C9 111.1(6)
C14 C13 H13 108.2
C15 C13 H13 108.2
C9 C13 H13 108.2
C13 C14 H14A 109.5
C13 C14 H14B 109.5
H14A C14 H14B 109.5
C13 C14 H14C 109.5
H14A C14 H14C 109.5
H14B C14 H14C 109.5
C13 C15 H15A 109.5
C13 C15 H15B 109.5
H15A C15 H15B 109.5
C13 C15 H15C 109.5
H15A C15 H15C 109.5
H15B C15 H15C 109.5
C21 C16 C17 122.4(5)
C21 C16 N2 119.2(5)
C17 C16 N2 118.3(5)
C18 C17 C16 116.4(6)
C18 C17 C22 121.8(6)
C16 C17 C22 121.7(6)
C19 C18 C17 123.1(6)
C19 C18 H18 118.5
C17 C18 H18 118.5
C18 C19 C20 119.4(6)
C18 C19 H19 120.3
C20 C19 H19 120.3
C19 C20 C21 121.4(6)
C19 C20 H20 119.3
C21 C20 H20 119.3
C20 C21 C16 117.2(6)
C20 C21 C25 121.3(6)
C16 C21 C25 121.5(6)
C17 C22 C23 113.3(7)
C17 C22 C24 111.5(6)
C23 C22 C24 108.4(7)
C17 C22 H22 107.8
C23 C22 H22 107.8
C24 C22 H22 107.8
C22 C23 H23A 109.5
C22 C23 H23B 109.5
H23A C23 H23B 109.5
C22 C23 H23C 109.5
H23A C23 H23C 109.5
H23B C23 H23C 109.5
C22 C24 H24A 109.5
C22 C24 H24B 109.5
H24A C24 H24B 109.5
C22 C24 H24C 109.5
H24A C24 H24C 109.5
H24B C24 H24C 109.5
C21 C25 C27 112.4(6)
C21 C25 C26 110.0(6)
C27 C25 C26 109.1(7)
C21 C25 H25 108.4
C27 C25 H25 108.4
C26 C25 H25 108.4
C25 C26 H26A 109.5
C25 C26 H26B 109.5
H26A C26 H26B 109.5
C25 C26 H26C 109.5
H26A C26 H26C 109.5
H26B C26 H26C 109.5
C25 C27 H27A 109.5
C25 C27 H27B 109.5
H27A C27 H27B 109.5
C25 C27 H27C 109.5
H27A C27 H27C 109.5
H27B C27 H27C 109.5
Si1 C28 H28A 109.5
Si1 C28 H28B 109.5
H28A C28 H28B 109.5
Si1 C28 H28C 109.5
H28A C28 H28C 109.5
H28B C28 H28C 109.5
Si1 C29 H29A 109.5
Si1 C29 H29B 109.5
H29A C29 H29B 109.5
Si1 C29 H29C 109.5
H29A C29 H29C 109.5
H29B C29 H29C 109.5
Si1 C30 H30A 109.5
Si1 C30 H30B 109.5
H30A C30 H30B 109.5
Si1 C30 H30C 109.5
H30A C30 H30C 109.5
H30B C30 H30C 109.5
Si2 C31 H31A 109.5
Si2 C31 H31B 109.5
H31A C31 H31B 109.5
Si2 C31 H31C 109.5
H31A C31 H31C 109.5
H31B C31 H31C 109.5
Si2 C32 H32A 109.5
Si2 C32 H32B 109.5
H32A C32 H32B 109.5
Si2 C32 H32C 109.5
H32A C32 H32C 109.5
H32B C32 H32C 109.5
Si2 C33 H33A 109.5
Si2 C33 H33B 109.5
H33A C33 H33B 109.5
Si2 C33 H33C 109.5
H33A C33 H33C 109.5
H33B C33 H33C 109.5
C1 N1 C2 111.1(5)
C1 N1 C4 126.1(5)
C2 N1 C4 122.8(5)
C1 N2 C3 111.6(5)
C1 N2 C16 124.3(5)
C3 N2 C16 124.0(5)
Si2 N3 Si1 126.0(3)
Si2 N3 Fe1 114.8(3)
Si1 N3 Fe1 119.1(3)
N3 Si1 C29 112.5(3)
N3 Si1 C28 112.8(3)
C29 Si1 C28 105.6(4)
N3 Si1 C30 112.5(3)
C29 Si1 C30 106.3(4)
C28 Si1 C30 106.6(4)
N3 Si2 C33 113.7(3)
N3 Si2 C32 112.5(3)
C33 Si2 C32 104.9(3)
N3 Si2 C31 111.3(3)
C33 Si2 C31 105.0(3)
C32 Si2 C31 109.0(3)
N3 Fe1 C1 178.2(2)

loop_
_geom_bond_atom_site_label_1
_geom_bond_atom_site_label_2
_geom_bond_distance
C1 N2 1.366(7)
C1 N1 1.368(7)
C1 Fe1 2.015(6)
C2 C3 1.336(10)
C2 N1 1.388(8)
C2 H2 0.9500
C3 N2 1.383(8)
C3 H3 0.9500
C4 C9 1.389(8)
C4 C5 1.399(9)
C4 N1 1.429(7)
C5 C6 1.397(9)
C5 C10 1.525(9)
C6 C7 1.374(11)
C6 H6 0.9500
C7 C8 1.369(9)
C7 H7 0.9500
C8 C9 1.387(8)
C8 H8 0.9500
C9 C13 1.542(9)
C10 C12 1.518(13)
C10 C11 1.533(11)
C10 H10 1.0000
C11 H11A 0.9800
C11 H11B 0.9800
C11 H11C 0.9800
C12 H12A 0.9800
C12 H12B 0.9800
C12 H12C 0.9800
C13 C14 1.520(11)
C13 C15 1.530(11)
C13 H13 1.0000
C14 H14A 0.9800
C14 H14B 0.9800
C14 H14C 0.9800
C15 H15A 0.9800
C15 H15B 0.9800
C15 H15C 0.9800
C16 C21 1.408(8)
C16 C17 1.417(8)
C16 N2 1.436(7)
C17 C18 1.377(10)
C17 C22 1.497(9)
C18 C19 1.371(10)
C18 H18 0.9500
C19 C20 1.386(9)
C19 H19 0.9500
C20 C21 1.392(9)
C20 H20 0.9500
C21 C25 1.508(9)
C22 C23 1.506(12)
C22 C24 1.561(12)
C22 H22 1.0000
C23 H23A 0.9800
C23 H23B 0.9800
C23 H23C 0.9800
C24 H24A 0.9800
C24 H24B 0.9800
C24 H24C 0.9800
C25 C27 1.525(11)
C25 C26 1.537(12)
C25 H25 1.0000
C26 H26A 0.9800
C26 H26B 0.9800
C26 H26C 0.9800
C27 H27A 0.9800
C27 H27B 0.9800
C27 H27C 0.9800
C28 Si1 1.875(8)
C28 H28A 0.9800
C28 H28B 0.9800
C28 H28C 0.9800
C29 Si1 1.863(7)
C29 H29A 0.9800
C29 H29B 0.9800
C29 H29C 0.9800
C30 Si1 1.879(7)
C30 H30A 0.9800
C30 H30B 0.9800
C30 H30C 0.9800
C31 Si2 1.884(7)
C31 H31A 0.9800
C31 H31B 0.9800
C31 H31C 0.9800
C32 Si2 1.871(7)
C32 H32A 0.9800
C32 H32B 0.9800
C32 H32C 0.9800
C33 Si2 1.847(7)
C33 H33A 0.9800
C33 H33B 0.9800
C33 H33C 0.9800
N3 Si2 1.708(5)
N3 Si1 1.714(5)
N3 Fe1 1.882(5)

loop_
_geom_torsion_atom_site_label_1
_geom_torsion_atom_site_label_2
_geom_torsion_atom_site_label_3
_geom_torsion_atom_site_label_4
_geom_torsion
N1 C2 C3 N2 1.2(9)
C9 C4 C5 C6 2.0(10)
N1 C4 C5 C6 176.8(6)
C9 C4 C5 C10 -179.7(6)
N1 C4 C5 C10 -4.9(9)
C4 C5 C6 C7 -1.6(10)
C10 C5 C6 C7 -180.0(7)
C5 C6 C7 C8 0.9(11)
C6 C7 C8 C9 -0.5(12)
C7 C8 C9 C4 0.9(11)
C7 C8 C9 C13 179.8(7)
C5 C4 C9 C8 -1.7(10)
N1 C4 C9 C8 -176.4(6)
C5 C4 C9 C13 179.5(6)
N1 C4 C9 C13 4.7(9)
C6 C5 C10 C12 67.1(10)
C4 C5 C10 C12 -111.2(10)
C6 C5 C10 C11 -59.6(10)
C4 C5 C10 C11 122.1(8)
C8 C9 C13 C14 -68.2(9)
C4 C9 C13 C14 110.7(8)
C8 C9 C13 C15 54.7(9)
C4 C9 C13 C15 -126.5(7)
C21 C16 C17 C18 1.2(9)
N2 C16 C17 C18 177.6(6)
C21 C16 C17 C22 179.0(6)
N2 C16 C17 C22 -4.6(9)
C16 C17 C18 C19 -1.5(10)
C22 C17 C18 C19 -179.3(7)
C17 C18 C19 C20 1.7(11)
C18 C19 C20 C21 -1.5(11)
C19 C20 C21 C16 1.2(10)
C19 C20 C21 C25 -178.5(7)
C17 C16 C21 C20 -1.1(9)
N2 C16 C21 C20 -177.4(6)
C17 C16 C21 C25 178.6(6)
N2 C16 C21 C25 2.2(9)
C18 C17 C22 C23 58.1(9)
C16 C17 C22 C23 -119.5(8)
C18 C17 C22 C24 -64.4(10)
C16 C17 C22 C24 117.9(8)
C20 C21 C25 C27 -42.4(9)
C16 C21 C25 C27 137.9(7)
C20 C21 C25 C26 79.4(9)
C16 C21 C25 C26 -100.3(8)
N2 C1 N1 C2 1.4(7)
Fe1 C1 N1 C2 -179.9(5)
N2 C1 N1 C4 -176.8(5)
Fe1 C1 N1 C4 1.9(8)
C3 C2 N1 C1 -1.7(8)
C3 C2 N1 C4 176.6(6)
C9 C4 N1 C1 -88.5(7)
C5 C4 N1 C1 96.5(7)
C9 C4 N1 C2 93.4(8)
C5 C4 N1 C2 -81.5(8)
N1 C1 N2 C3 -0.7(7)
Fe1 C1 N2 C3 -179.3(5)
N1 C1 N2 C16 -176.9(5)
Fe1 C1 N2 C16 4.5(9)
C2 C3 N2 C1 -0.3(9)
C2 C3 N2 C16 175.9(6)
C21 C16 N2 C1 -85.0(7)
C17 C16 N2 C1 98.5(7)
C21 C16 N2 C3 99.2(8)
C17 C16 N2 C3 -77.3(8)
Si2 N3 Si1 C29 160.8(4)
Fe1 N3 Si1 C29 -15.2(5)
Si2 N3 Si1 C28 -79.8(5)
Fe1 N3 Si1 C28 104.1(4)
Si2 N3 Si1 C30 40.8(5)
Fe1 N3 Si1 C30 -135.2(4)
Si1 N3 Si2 C33 160.3(4)
Fe1 N3 Si2 C33 -23.6(5)
Si1 N3 Si2 C32 41.2(5)
Fe1 N3 Si2 C32 -142.6(3)
Si1 N3 Si2 C31 -81.4(4)
Fe1 N3 Si2 C31 94.7(4)
